data_9002821
loop_
_publ_author_name
'Ferro, O.'
'Quartieri, S.'
'Vezzalini, G.'
'Fois, E.'
'Gamba, A.'
'Tabacchi, G.'

_publ_section_title
;
 High-pressure behaviour of bikitaite: An integrated theoretical
 and experimental approach
 Sample at P = 1 atm
;
_journal_name_full 'American Mineralogist'
_journal_page_first 1415
_journal_page_last 1425
_journal_volume 87
_journal_year 2002
_chemical_formula_structural Li2[Al2Si4O12]*2(H2O)
_chemical_formula_sum 'Al H2 Li O7 Si2'
_chemical_name_mineral Bikitaite
_space_group_IT_number 1
_symmetry_space_group_name_Hall 'P 1'
_symmetry_space_group_name_H-M 'P 1'
_cell_angle_alpha 89.94(6)
_cell_angle_beta 114.407(9)
_cell_angle_gamma 89.98(5)
_cell_length_a 8.6061(11)
_cell_length_b 4.9573(4)
_cell_length_c 7.5970(7)
_cell_formula_units_Z 2
_cell_volume 295.14(6)
_diffrn_ambient_pressure 100
_exptl_crystal_density_diffrn 2.297
_cod_original_formula_sum 'Li Si2 Al O7 H2'
_cod_struct_determination_method theoretical
_cod_database_code 9002821

loop_
_symmetry_equiv_pos_as_xyz
x,y,z

loop_
_atom_site_label
_atom_site_fract_x
_atom_site_fract_y
_atom_site_fract_z
Li1 0.29650 0.33070 0.15310
Li2 0.66480 0.83120 0.82560
Si11 0.08880 0.81860 0.06800
Si12 0.08540 0.80130 0.47930
Si22 0.85630 0.29720 0.45250
Si23 0.60000 0.34920 0.04730
Al13 0.35000 0.85150 0.90330
Al21 0.87300 0.31810 0.88540
O11 0.24270 0.69780 0.03160
O12 0.05770 0.14630 0.03270
O13 0.13650 0.75200 0.30050
O14 0.02310 0.51340 0.53180
O15 0.24140 0.92450 0.65600
O16 0.44110 0.16160 0.03550
O21 0.70200 0.20220 0.93720
O22 0.90160 0.66990 0.93770
O23 0.80650 0.25150 0.63700
O24 0.91730 0.01220 0.40160
O25 0.70470 0.42240 0.26750
O26 0.52170 0.63450 0.92890
O17 0.39510 0.27790 0.44720
O27 0.56340 0.77730 0.53570
H11 0.31860 0.23890 0.50520
H12 0.46950 0.12300 0.48070
H21 0.64390 0.76380 0.47920
H22 0.49950 0.61110 0.50120
